data_4083172
loop_
_publ_author_name
'Cluff, Kyle J.'
'Bhuvanesh, Nattamai'
'Bl\"umel, Janet'

_publ_section_title
;
 Adsorption of Ruthenium and Iron Metallocenes on Silica: A Solid-State
 NMR Study
;
_journal_issue 11
_journal_name_full Organometallics
_journal_page_first 2671
_journal_paper_doi 10.1021/om500254w
_journal_volume 33
_journal_year 2014
_chemical_formula_moiety 'C18 H22 Ru'
_chemical_formula_sum 'C18 H22 Ru'
_chemical_formula_weight 339.42
_chemical_name_systematic
;
 ?
;
_space_group_crystal_system monoclinic
_space_group_IT_number 7
_space_group_name_Hall 'P -2yc'
_space_group_name_H-M_alt 'P 1 c 1'
_symmetry_space_group_name_Hall 'P -2yc'
_symmetry_space_group_name_H-M 'P 1 c 1'
_atom_sites_solution_hydrogens geom
_audit_creation_date 2014-01-08
_audit_creation_method
;
Olex2 1.2-beta
(compiled 2013.09.17 svn.r2790 for OlexSys, GUI svn.r4601)
;
_cell_angle_alpha 90
_cell_angle_beta 96.262(6)
_cell_angle_gamma 90
_cell_formula_units_Z 4
_cell_length_a 12.3717(14)
_cell_length_b 6.5709(7)
_cell_length_c 17.5678(19)
_cell_measurement_reflns_used 9853
_cell_measurement_temperature 110(2)
_cell_measurement_theta_max 61.01
_cell_measurement_theta_min 3.59
_cell_volume 1419.6(3)
_computing_data_reduction 'SAINT v8.27A (Bruker, 2012)'
_computing_molecular_graphics
;
O. V. Dolomanov, L. J. Bourhis, R. J. Gildea, J. A. K. Howard and H. Puschmann,
OLEX2: a complete structure solution, refinement and analysis program.
J. Appl. Cryst. (2009). 42, 339-341.
;
_computing_publication_material
;
O. V. Dolomanov, L. J. Bourhis, R. J. Gildea, J. A. K. Howard and H. Puschmann,
OLEX2: a complete structure solution, refinement and analysis program.
J. Appl. Cryst. (2009). 42, 339-341.
;
_computing_structure_refinement
;
SHELX, G.M. Sheldrick, Acta Cryst.
(2008). A64, 112-122
;
_diffrn_ambient_temperature 110(2)
_diffrn_measured_fraction_theta_full 0.839
_diffrn_measured_fraction_theta_max 0.990
_diffrn_measurement_device_type 'Bruker APEX-II CCD'
_diffrn_measurement_method '\f and \w scans'
_diffrn_radiation_monochromator graphite
_diffrn_radiation_type CuK\a
_diffrn_radiation_wavelength 1.54178
_diffrn_reflns_av_R_equivalents 0.0544
_diffrn_reflns_av_unetI/netI 0.0315
_diffrn_reflns_Laue_measured_fraction_full 0.839
_diffrn_reflns_Laue_measured_fraction_max 0.990
_diffrn_reflns_limit_h_max 14
_diffrn_reflns_limit_h_min -14
_diffrn_reflns_limit_k_max 7
_diffrn_reflns_limit_k_min -7
_diffrn_reflns_limit_l_max 19
_diffrn_reflns_limit_l_min -19
_diffrn_reflns_number 29166
_diffrn_reflns_point_group_measured_fraction_full 0.839
_diffrn_reflns_point_group_measured_fraction_max 0.990
_diffrn_reflns_theta_full 67.679
_diffrn_reflns_theta_max 61.056
_diffrn_reflns_theta_min 3.594
_diffrn_standards_number 0
_exptl_absorpt_coefficient_mu 8.772
_exptl_absorpt_correction_T_max 0.7519
_exptl_absorpt_correction_T_min 0.4831
_exptl_absorpt_correction_type multi-scan
_exptl_absorpt_process_details
;
SADABS-2012/1 (Bruker,2012) was used for absorption correction.
wR2(int) was 0.1332 before and 0.0793 after correction.
The Ratio of minimum to maximum transmission is 0.6425.
The \l/2 correction factor is Not present.
;
_exptl_crystal_density_diffrn 1.588
_exptl_crystal_F_000 696
_exptl_crystal_size_max 0.1
_exptl_crystal_size_mid 0.08
_exptl_crystal_size_min 0.04
_refine_diff_density_max 0.565
_refine_diff_density_min -0.682
_refine_diff_density_rms 0.097
_refine_ls_abs_structure_details
;
 Refined as an inversion twin.
;
_refine_ls_abs_structure_Flack 0.496(10)
_refine_ls_extinction_coef 0.0037(2)
_refine_ls_extinction_expression Fc^*^=kFc[1+0.001xFc^2^\l^3^/sin(2\q)]^-1/4^
_refine_ls_extinction_method SHELXL
_refine_ls_goodness_of_fit_ref 1.120
_refine_ls_hydrogen_treatment constr
_refine_ls_matrix_type full
_refine_ls_number_parameters 345
_refine_ls_number_reflns 4278
_refine_ls_number_restraints 2
_refine_ls_restrained_S_all 1.119
_refine_ls_R_factor_all 0.0210
_refine_ls_R_factor_gt 0.0209
_refine_ls_shift/su_max 0.000
_refine_ls_shift/su_mean 0.000
_refine_ls_structure_factor_coef Fsqd
_refine_ls_weighting_details 'w=1/[\s^2^(Fo^2^)+(0.0322P)^2^+0.0394P] where P=(Fo^2^+2Fc^2^)/3'
_refine_ls_weighting_scheme calc
_refine_ls_wR_factor_gt 0.0514
_refine_ls_wR_factor_ref 0.0514
_reflns_Friedel_coverage 0.997
_reflns_Friedel_fraction_full 0.839
_reflns_Friedel_fraction_max 0.990
_reflns_number_gt 4260
_reflns_number_total 4278
_reflns_threshold_expression 'I > 2\s(I)'
_cod_data_source_file om500254w_si_001.cif
_cod_data_source_block adi8
_cod_depositor_comments 'Adding full bibliography for 4083172.cif.'
_cod_database_code 4083172
_shelxl_version_number 2013-4
_shelx_space_group_comment
;
The symmetry employed for this shelxl refinement is uniquely defined
by the following loop, which should always be used as a source of
symmetry information in preference to the above space-group names.
They are only intended as comments.
;
_shelx_estimated_absorpt_t_max 0.720
_shelx_estimated_absorpt_t_min 0.474
_olex2_refinement_description
;
1. Fixed Uiso
 At 1.2 times of:
  All C(H) groups, All C(H,H) groups
2.a Secondary CH2 refined with riding coordinates:
 C6(H6A,H6B), C7(H7A,H7B), C8(H8A,H8B), C9(H9A,H9B), C15(H15A,H15B), C16(H16A,
 H16B), C17(H17A,H17B), C18(H18A,H18B), C24(H24A,H24B), C25(H25A,H25B),
 C26(H26A,H26B), C27(H27A,H27B), C33(H33A,H33B), C34(H34A,H34B), C35(H35A,H35B),
  C36(H36A,H36B)
2.b Aromatic/amide H refined with riding coordinates:
 C3(H3), C4(H4), C5(H5), C12(H12), C13(H13), C14(H14), C21(H21), C22(H22),
 C23(H23), C30(H30), C31(H31), C32(H32)
;

loop_
_space_group_symop_operation_xyz
'x, y, z'
'x, -y, z+1/2'

loop_
_atom_site_label
_atom_site_type_symbol
_atom_site_fract_x
_atom_site_fract_y
_atom_site_fract_z
_atom_site_U_iso_or_equiv
_atom_site_adp_type
_atom_site_occupancy
_atom_site_site_symmetry_order
_atom_site_calc_flag
_atom_site_refinement_flags_posn
_atom_site_refinement_flags_adp
Ru1 Ru 0.40303(2) 0.65989(6) 0.16787(2) 0.00871(13) Uani 1 1 d . .
Ru2 Ru 0.99673(2) 0.21724(5) 0.49830(2) 0.00756(13) Uani 1 1 d . .
C1 C 0.5647(5) 0.8016(8) 0.1719(3) 0.0103(12) Uani 1 1 d . .
C2 C 0.5632(5) 0.6234(9) 0.1255(3) 0.0092(12) Uani 1 1 d . .
C3 C 0.4807(6) 0.6480(8) 0.0627(4) 0.0142(15) Uani 1 1 d . .
H3 H 0.4615 0.5506 0.0236 0.017 Uiso 1 1 calc R U
C4 C 0.4318(5) 0.8431(9) 0.0685(3) 0.0167(14) Uani 1 1 d . .
H4 H 0.3754 0.8998 0.0339 0.020 Uiso 1 1 calc R U
C5 C 0.4842(4) 0.9376(8) 0.1365(3) 0.0142(11) Uani 1 1 d . .
H5 H 0.4680 1.0688 0.1550 0.017 Uiso 1 1 calc R U
C6 C 0.6439(5) 0.8327(9) 0.2419(3) 0.0174(13) Uani 1 1 d . .
H6A H 0.6040 0.8344 0.2878 0.021 Uiso 1 1 calc R U
H6B H 0.6801 0.9663 0.2385 0.021 Uiso 1 1 calc R U
C7 C 0.7305(4) 0.6644(9) 0.2507(3) 0.0180(12) Uani 1 1 d . .
H7A H 0.7894 0.6992 0.2191 0.022 Uiso 1 1 calc R U
H7B H 0.7626 0.6590 0.3048 0.022 Uiso 1 1 calc R U
C8 C 0.6854(4) 0.4540(9) 0.2270(3) 0.0186(12) Uani 1 1 d . .
H8A H 0.7437 0.3510 0.2368 0.022 Uiso 1 1 calc R U
H8B H 0.6263 0.4182 0.2583 0.022 Uiso 1 1 calc R U
C9 C 0.6421(4) 0.4511(8) 0.1431(3) 0.0172(12) Uani 1 1 d . .
H9A H 0.7031 0.4642 0.1114 0.021 Uiso 1 1 calc R U
H9B H 0.6051 0.3198 0.1304 0.021 Uiso 1 1 calc R U
C10 C 0.2848(5) 0.7114(10) 0.2515(3) 0.0121(13) Uani 1 1 d . .
C11 C 0.3630(5) 0.5638(8) 0.2823(3) 0.0107(12) Uani 1 1 d . .
C12 C 0.3572(4) 0.3933(9) 0.2315(3) 0.0143(11) Uani 1 1 d . .
H12 H 0.4005 0.2738 0.2375 0.017 Uiso 1 1 calc R U
C13 C 0.2744(4) 0.4344(9) 0.1698(3) 0.0189(12) Uani 1 1 d . .
H13 H 0.2528 0.3460 0.1281 0.023 Uiso 1 1 calc R U
C14 C 0.2302(5) 0.6299(10) 0.1816(4) 0.0184(15) Uani 1 1 d . .
H14 H 0.1745 0.6955 0.1491 0.022 Uiso 1 1 calc R U
C15 C 0.2647(4) 0.9037(8) 0.2938(3) 0.0145(11) Uani 1 1 d . .
H15A H 0.1972 0.8893 0.3190 0.017 Uiso 1 1 calc R U
H15B H 0.2545 1.0182 0.2571 0.017 Uiso 1 1 calc R U
C16 C 0.3602(4) 0.9500(8) 0.3543(3) 0.0179(12) Uani 1 1 d . .
H16A H 0.4244 0.9905 0.3287 0.022 Uiso 1 1 calc R U
H16B H 0.3411 1.0646 0.3868 0.022 Uiso 1 1 calc R U
C17 C 0.3880(5) 0.7627(9) 0.4041(3) 0.0177(13) Uani 1 1 d . .
H17A H 0.4435 0.7996 0.4468 0.021 Uiso 1 1 calc R U
H17B H 0.3221 0.7166 0.4264 0.021 Uiso 1 1 calc R U
C18 C 0.4310(4) 0.5890(9) 0.3584(3) 0.0164(12) Uani 1 1 d . .
H18A H 0.5073 0.6174 0.3497 0.020 Uiso 1 1 calc R U
H18B H 0.4298 0.4609 0.3880 0.020 Uiso 1 1 calc R U
C19 C 1.1018(5) 0.2464(9) 0.4051(4) 0.0101(14) Uani 1 1 d . .
C20 C 1.0396(4) 0.0632(8) 0.3941(3) 0.0113(11) Uani 1 1 d . .
C21 C 1.0679(4) -0.0626(8) 0.4595(3) 0.0125(11) Uani 1 1 d . .
H21 H 1.0390 -0.1939 0.4675 0.015 Uiso 1 1 calc R U
C22 C 1.1466(4) 0.0415(9) 0.5108(3) 0.0171(13) Uani 1 1 d . .
H22 H 1.1793 -0.0083 0.5586 0.020 Uiso 1 1 calc R U
C23 C 1.1671(5) 0.2324(9) 0.4778(4) 0.0110(14) Uani 1 1 d . .
H23 H 1.2157 0.3336 0.4998 0.013 Uiso 1 1 calc R U
C24 C 1.0982(4) 0.4131(8) 0.3462(3) 0.0162(12) Uani 1 1 d . .
H24A H 1.1623 0.4026 0.3172 0.019 Uiso 1 1 calc R U
H24B H 1.1004 0.5474 0.3718 0.019 Uiso 1 1 calc R U
C25 C 0.9942(5) 0.3943(10) 0.2914(3) 0.0225(13) Uani 1 1 d . .
H25A H 0.9968 0.4906 0.2483 0.027 Uiso 1 1 calc R U
H25B H 0.9308 0.4301 0.3186 0.027 Uiso 1 1 calc R U
C26 C 0.9812(5) 0.1772(9) 0.2605(3) 0.0214(14) Uani 1 1 d . .
H26A H 0.9179 0.1721 0.2209 0.026 Uiso 1 1 calc R U
H26B H 1.0466 0.1404 0.2357 0.026 Uiso 1 1 calc R U
C27 C 0.9654(4) 0.0213(9) 0.3223(3) 0.0172(12) Uani 1 1 d . .
H27A H 0.8890 0.0250 0.3340 0.021 Uiso 1 1 calc R U
H27B H 0.9803 -0.1166 0.3033 0.021 Uiso 1 1 calc R U
C28 C 0.8226(5) 0.3078(8) 0.4906(3) 0.0113(13) Uani 1 1 d . .
C29 C 0.8464(5) 0.1670(9) 0.5528(3) 0.0115(12) Uani 1 1 d . .
C30 C 0.9285(5) 0.2568(10) 0.6064(4) 0.0131(14) Uani 1 1 d . .
H30 H 0.9592 0.1967 0.6530 0.016 Uiso 1 1 calc R U
C31 C 0.9561(4) 0.4493(8) 0.5785(3) 0.0142(11) Uani 1 1 d . .
H31 H 1.0079 0.5412 0.6031 0.017 Uiso 1 1 calc R U
C32 C 0.8919(4) 0.4816(8) 0.5062(3) 0.0145(12) Uani 1 1 d . .
H32 H 0.8948 0.5977 0.4743 0.017 Uiso 1 1 calc R U
C33 C 0.7359(5) 0.2760(9) 0.4254(3) 0.0158(12) Uani 1 1 d . .
H33A H 0.7699 0.2437 0.3784 0.019 Uiso 1 1 calc R U
H33B H 0.6932 0.4026 0.4162 0.019 Uiso 1 1 calc R U
C34 C 0.6604(4) 0.1025(9) 0.4430(3) 0.0191(12) Uani 1 1 d . .
H34A H 0.6165 0.0598 0.3952 0.023 Uiso 1 1 calc R U
H34B H 0.6100 0.1510 0.4792 0.023 Uiso 1 1 calc R U
C35 C 0.7250(4) -0.0806(9) 0.4781(3) 0.0190(13) Uani 1 1 d . .
H35A H 0.6747 -0.1958 0.4833 0.023 Uiso 1 1 calc R U
H35B H 0.7787 -0.1237 0.4434 0.023 Uiso 1 1 calc R U
C36 C 0.7836(4) -0.0284(8) 0.5559(3) 0.0146(11) Uani 1 1 d . .
H36A H 0.7300 -0.0147 0.5935 0.018 Uiso 1 1 calc R U
H36B H 0.8341 -0.1401 0.5732 0.018 Uiso 1 1 calc R U

loop_
_atom_site_aniso_label
_atom_site_aniso_U_11
_atom_site_aniso_U_22
_atom_site_aniso_U_33
_atom_site_aniso_U_23
_atom_site_aniso_U_13
_atom_site_aniso_U_12
Ru1 0.0079(2) 0.0123(2) 0.00595(19) 0.00088(15) 0.00115(13) -0.00248(15)
Ru2 0.0062(2) 0.0104(2) 0.00610(19) -0.00008(16) 0.00079(13) 0.00014(16)
C1 0.008(3) 0.013(3) 0.010(3) 0.001(2) 0.003(2) -0.001(2)
C2 0.010(3) 0.013(3) 0.006(3) 0.001(2) 0.004(2) -0.003(2)
C3 0.020(4) 0.017(3) 0.006(3) -0.001(2) 0.006(3) -0.007(2)
C4 0.006(3) 0.030(4) 0.014(3) 0.013(2) 0.001(2) -0.003(2)
C5 0.008(3) 0.013(3) 0.023(3) 0.003(2) 0.007(2) 0.004(2)
C6 0.014(3) 0.022(3) 0.015(3) -0.003(2) 0.000(2) -0.006(2)
C7 0.007(3) 0.029(3) 0.017(3) 0.001(2) -0.001(2) -0.002(2)
C8 0.015(3) 0.021(3) 0.021(3) 0.008(2) 0.005(2) 0.005(3)
C9 0.016(3) 0.016(3) 0.020(3) -0.005(2) 0.005(2) -0.002(2)
C10 0.005(3) 0.021(3) 0.011(3) 0.009(3) 0.005(2) 0.003(3)
C11 0.013(3) 0.007(3) 0.012(3) 0.002(2) 0.003(2) -0.002(2)
C12 0.013(3) 0.016(3) 0.015(3) 0.004(2) 0.008(2) -0.003(2)
C13 0.019(3) 0.024(3) 0.015(3) -0.004(2) 0.005(2) -0.012(3)
C14 0.010(3) 0.034(4) 0.012(3) 0.003(3) -0.001(3) -0.013(3)
C15 0.013(3) 0.016(3) 0.015(3) 0.004(2) 0.007(2) 0.006(2)
C16 0.025(3) 0.013(3) 0.017(3) -0.004(2) 0.006(2) -0.003(2)
C17 0.022(3) 0.022(3) 0.009(3) -0.001(2) -0.001(2) 0.002(3)
C18 0.019(3) 0.023(3) 0.007(3) 0.003(2) -0.003(2) 0.002(3)
C19 0.006(3) 0.016(3) 0.008(3) 0.002(2) 0.002(2) 0.006(2)
C20 0.008(3) 0.017(3) 0.011(3) -0.004(2) 0.006(2) -0.001(2)
C21 0.014(3) 0.008(3) 0.017(3) 0.002(2) 0.007(2) 0.002(2)
C22 0.015(3) 0.026(3) 0.010(3) 0.003(2) 0.001(2) 0.006(2)
C23 0.004(3) 0.014(3) 0.015(3) -0.003(2) 0.003(2) -0.001(2)
C24 0.018(3) 0.015(3) 0.016(3) 0.000(2) 0.006(2) 0.000(2)
C25 0.027(3) 0.028(3) 0.013(3) 0.004(3) 0.002(2) 0.009(3)
C26 0.021(3) 0.034(3) 0.007(3) -0.004(2) -0.005(2) 0.008(2)
C27 0.015(3) 0.021(3) 0.016(3) -0.006(2) 0.002(2) 0.000(2)
C28 0.011(3) 0.010(3) 0.014(3) -0.004(2) 0.005(2) 0.005(2)
C29 0.010(3) 0.014(3) 0.011(3) 0.002(2) 0.006(2) 0.003(2)
C30 0.007(3) 0.023(3) 0.008(3) -0.004(3) 0.000(3) -0.001(3)
C31 0.011(2) 0.017(3) 0.014(3) -0.006(2) 0.001(2) -0.004(2)
C32 0.017(3) 0.012(3) 0.015(3) 0.001(2) 0.004(2) 0.003(2)
C33 0.010(3) 0.022(3) 0.016(3) -0.002(2) 0.000(2) 0.007(2)
C34 0.010(3) 0.028(3) 0.018(3) -0.008(3) -0.003(2) -0.001(3)
C35 0.016(3) 0.017(3) 0.026(3) -0.004(2) 0.007(2) -0.001(2)
C36 0.012(3) 0.018(3) 0.015(3) 0.001(2) 0.009(2) -0.002(2)

loop_
_atom_type_symbol
_atom_type_description
_atom_type_scat_dispersion_real
_atom_type_scat_dispersion_imag
_atom_type_scat_source
C C 0.0181 0.0091 'International Tables Vol C Tables 4.2.6.8 and 6.1.1.4'
H H 0.0000 0.0000 'International Tables Vol C Tables 4.2.6.8 and 6.1.1.4'
Ru Ru 0.0552 3.2960 'International Tables Vol C Tables 4.2.6.8 and 6.1.1.4'

loop_
_geom_angle_atom_site_label_1
_geom_angle_atom_site_label_2
_geom_angle_atom_site_label_3
_geom_angle
C1 Ru1 C2 37.8(2)
C1 Ru1 C10 125.4(2)
C1 Ru1 C11 112.6(2)
C2 Ru1 C10 157.8(2)
C2 Ru1 C11 125.0(2)
C3 Ru1 C1 63.8(2)
C3 Ru1 C2 38.0(2)
C3 Ru1 C4 38.2(2)
C3 Ru1 C5 63.8(2)
C3 Ru1 C10 163.0(2)
C3 Ru1 C11 157.6(2)
C3 Ru1 C12 124.7(2)
C3 Ru1 C13 112.3(2)
C3 Ru1 C14 128.2(3)
C4 Ru1 C1 64.2(2)
C4 Ru1 C2 63.8(2)
C4 Ru1 C5 38.5(2)
C4 Ru1 C10 128.7(2)
C4 Ru1 C11 162.98(19)
C4 Ru1 C12 157.7(2)
C4 Ru1 C14 112.6(2)
C5 Ru1 C1 38.1(2)
C5 Ru1 C2 63.3(2)
C5 Ru1 C10 113.3(2)
C5 Ru1 C11 128.47(19)
C5 Ru1 C12 162.07(19)
C5 Ru1 C14 125.8(2)
C10 Ru1 C11 37.8(2)
C12 Ru1 C1 127.5(2)
C12 Ru1 C2 112.2(2)
C12 Ru1 C10 63.6(2)
C12 Ru1 C11 37.92(19)
C12 Ru1 C14 63.9(2)
C13 Ru1 C1 162.0(2)
C13 Ru1 C2 128.1(2)
C13 Ru1 C4 124.8(2)
C13 Ru1 C5 158.5(2)
C13 Ru1 C10 63.6(2)
C13 Ru1 C11 63.6(2)
C13 Ru1 C12 38.34(19)
C13 Ru1 C14 38.0(2)
C14 Ru1 C1 158.6(2)
C14 Ru1 C2 162.4(2)
C14 Ru1 C10 38.2(2)
C14 Ru1 C11 63.6(2)
C19 Ru2 C20 37.8(2)
C19 Ru2 C28 125.2(2)
C19 Ru2 C29 158.0(2)
C20 Ru2 C28 113.0(2)
C20 Ru2 C29 125.6(2)
C21 Ru2 C19 63.3(2)
C21 Ru2 C20 38.0(2)
C21 Ru2 C28 128.9(2)
C21 Ru2 C29 113.4(2)
C21 Ru2 C32 162.70(18)
C22 Ru2 C19 63.7(2)
C22 Ru2 C20 63.9(2)
C22 Ru2 C21 38.3(2)
C22 Ru2 C23 38.0(2)
C22 Ru2 C28 163.2(2)
C22 Ru2 C29 128.8(2)
C22 Ru2 C30 112.5(2)
C22 Ru2 C32 157.3(2)
C23 Ru2 C19 38.2(2)
C23 Ru2 C20 63.8(2)
C23 Ru2 C21 63.6(2)
C23 Ru2 C28 157.7(2)
C23 Ru2 C29 162.6(2)
C23 Ru2 C32 124.5(2)
C29 Ru2 C28 37.9(2)
C30 Ru2 C19 162.3(2)
C30 Ru2 C20 158.4(2)
C30 Ru2 C21 125.6(2)
C30 Ru2 C23 127.8(3)
C30 Ru2 C28 63.7(2)
C30 Ru2 C29 38.2(2)
C30 Ru2 C32 63.9(2)
C31 Ru2 C19 128.1(2)
C31 Ru2 C20 162.5(2)
C31 Ru2 C21 157.68(19)
C31 Ru2 C22 124.2(2)
C31 Ru2 C23 111.8(2)
C31 Ru2 C28 63.9(2)
C31 Ru2 C29 63.8(2)
C31 Ru2 C30 37.9(2)
C31 Ru2 C32 38.59(19)
C32 Ru2 C19 112.4(2)
C32 Ru2 C20 128.1(2)
C32 Ru2 C28 38.04(19)
C32 Ru2 C29 63.7(2)
C2 C1 Ru1 71.3(3)
C2 C1 C5 107.5(5)
C2 C1 C6 123.2(5)
C5 C1 Ru1 70.3(3)
C5 C1 C6 129.3(5)
C6 C1 Ru1 126.5(4)
C1 C2 Ru1 70.9(3)
C1 C2 C3 108.2(5)
C1 C2 C9 122.2(5)
C3 C2 Ru1 69.8(3)
C3 C2 C9 129.6(5)
C9 C2 Ru1 126.8(4)
Ru1 C3 H3 122.7
C2 C3 Ru1 72.1(3)
C2 C3 H3 125.7
C4 C3 Ru1 71.2(3)
C4 C3 C2 108.7(5)
C4 C3 H3 125.7
Ru1 C4 H4 123.7
C3 C4 Ru1 70.6(3)
C3 C4 H4 126.5
C3 C4 C5 107.0(5)
C5 C4 Ru1 70.8(3)
C5 C4 H4 126.5
Ru1 C5 H5 123.6
C1 C5 Ru1 71.7(3)
C1 C5 C4 108.7(5)
C1 C5 H5 125.6
C4 C5 Ru1 70.8(3)
C4 C5 H5 125.6
C1 C6 H6A 109.3
C1 C6 H6B 109.3
C1 C6 C7 111.8(5)
H6A C6 H6B 107.9
C7 C6 H6A 109.3
C7 C6 H6B 109.3
C6 C7 H7A 108.9
C6 C7 H7B 108.9
H7A C7 H7B 107.8
C8 C7 C6 113.1(4)
C8 C7 H7A 108.9
C8 C7 H7B 108.9
C7 C8 H8A 109.5
C7 C8 H8B 109.5
H8A C8 H8B 108.1
C9 C8 C7 110.9(5)
C9 C8 H8A 109.5
C9 C8 H8B 109.5
C2 C9 C8 110.1(5)
C2 C9 H9A 109.6
C2 C9 H9B 109.6
C8 C9 H9A 109.6
C8 C9 H9B 109.6
H9A C9 H9B 108.2
C11 C10 Ru1 71.3(3)
C11 C10 C14 107.8(5)
C11 C10 C15 121.6(5)
C14 C10 Ru1 70.0(4)
C14 C10 C15 130.4(6)
C15 C10 Ru1 128.0(4)
C10 C11 Ru1 70.9(3)
C10 C11 C18 123.2(5)
C12 C11 Ru1 70.0(3)
C12 C11 C10 108.0(5)
C12 C11 C18 128.7(5)
C18 C11 Ru1 127.9(4)
Ru1 C12 H12 123.0
C11 C12 Ru1 72.1(3)
C11 C12 H12 126.0
C11 C12 C13 107.9(5)
C13 C12 Ru1 70.5(3)
C13 C12 H12 126.0
Ru1 C13 H13 123.3
C12 C13 Ru1 71.2(3)
C12 C13 H13 125.8
C14 C13 Ru1 71.4(3)
C14 C13 C12 108.4(5)
C14 C13 H13 125.8
Ru1 C14 H14 123.2
C10 C14 Ru1 71.8(3)
C10 C14 H14 126.0
C13 C14 Ru1 70.7(3)
C13 C14 C10 108.0(5)
C13 C14 H14 126.0
C10 C15 H15A 109.5
C10 C15 H15B 109.5
C10 C15 C16 110.7(4)
H15A C15 H15B 108.1
C16 C15 H15A 109.5
C16 C15 H15B 109.5
C15 C16 H16A 109.6
C15 C16 H16B 109.6
H16A C16 H16B 108.1
C17 C16 C15 110.2(5)
C17 C16 H16A 109.6
C17 C16 H16B 109.6
C16 C17 H17A 109.3
C16 C17 H17B 109.3
H17A C17 H17B 107.9
C18 C17 C16 111.7(5)
C18 C17 H17A 109.3
C18 C17 H17B 109.3
C11 C18 C17 110.9(4)
C11 C18 H18A 109.5
C11 C18 H18B 109.5
C17 C18 H18A 109.5
C17 C18 H18B 109.5
H18A C18 H18B 108.1
C20 C19 Ru2 71.1(3)
C20 C19 C23 108.0(5)
C20 C19 C24 123.0(5)
C23 C19 Ru2 69.8(3)
C23 C19 C24 129.0(5)
C24 C19 Ru2 126.7(4)
C19 C20 Ru2 71.1(3)
C19 C20 C27 122.6(5)
C21 C20 Ru2 70.0(3)
C21 C20 C19 107.3(5)
C21 C20 C27 130.0(5)
C27 C20 Ru2 126.9(4)
Ru2 C21 H21 123.3
C20 C21 Ru2 72.0(3)
C20 C21 H21 125.6
C22 C21 Ru2 70.7(3)
C22 C21 C20 108.7(5)
C22 C21 H21 125.6
Ru2 C22 H22 123.3
C21 C22 Ru2 71.1(3)
C21 C22 H22 126.1
C23 C22 Ru2 71.2(3)
C23 C22 C21 107.8(5)
C23 C22 H22 126.1
Ru2 C23 H23 123.0
C19 C23 Ru2 71.9(4)
C19 C23 H23 125.9
C22 C23 Ru2 70.8(3)
C22 C23 C19 108.2(5)
C22 C23 H23 125.9
C19 C24 H24A 109.8
C19 C24 H24B 109.8
C19 C24 C25 109.6(5)
H24A C24 H24B 108.2
C25 C24 H24A 109.8
C25 C24 H24B 109.8
C24 C25 H25A 109.6
C24 C25 H25B 109.6
C24 C25 C26 110.3(5)
H25A C25 H25B 108.1
C26 C25 H25A 109.6
C26 C25 H25B 109.6
C25 C26 H26A 109.0
C25 C26 H26B 109.0
H26A C26 H26B 107.8
C27 C26 C25 113.0(5)
C27 C26 H26A 109.0
C27 C26 H26B 109.0
C20 C27 C26 111.2(5)
C20 C27 H27A 109.4
C20 C27 H27B 109.4
C26 C27 H27A 109.4
C26 C27 H27B 109.4
H27A C27 H27B 108.0
C29 C28 Ru2 70.4(3)
C29 C28 C33 124.2(5)
C32 C28 Ru2 69.4(3)
C32 C28 C29 107.3(5)
C32 C28 C33 128.4(5)
C33 C28 Ru2 128.2(4)
C28 C29 Ru2 71.7(3)
C28 C29 C36 120.8(5)
C30 C29 Ru2 69.8(3)
C30 C29 C28 107.8(5)
C30 C29 C36 131.2(6)
C36 C29 Ru2 127.3(4)
Ru2 C30 H30 123.1
C29 C30 Ru2 72.1(3)
C29 C30 H30 125.6
C31 C30 Ru2 70.9(3)
C31 C30 C29 108.7(5)
C31 C30 H30 125.6
Ru2 C31 H31 123.3
C30 C31 Ru2 71.2(3)
C30 C31 H31 126.0
C30 C31 C32 107.9(5)
C32 C31 Ru2 71.0(3)
C32 C31 H31 126.0
Ru2 C32 H32 122.8
C28 C32 Ru2 72.6(3)
C28 C32 C31 108.2(5)
C28 C32 H32 125.9
C31 C32 Ru2 70.4(3)
C31 C32 H32 125.9
C28 C33 H33A 109.5
C28 C33 H33B 109.5
C28 C33 C34 110.7(5)
H33A C33 H33B 108.1
C34 C33 H33A 109.5
C34 C33 H33B 109.5
C33 C34 H34A 109.4
C33 C34 H34B 109.4
C33 C34 C35 111.3(4)
H34A C34 H34B 108.0
C35 C34 H34A 109.4
C35 C34 H34B 109.4
C34 C35 H35A 109.4
C34 C35 H35B 109.4
H35A C35 H35B 108.0
C36 C35 C34 111.2(5)
C36 C35 H35A 109.4
C36 C35 H35B 109.4
C29 C36 C35 111.0(5)
C29 C36 H36A 109.4
C29 C36 H36B 109.4
C35 C36 H36A 109.4
C35 C36 H36B 109.4
H36A C36 H36B 108.0

loop_
_geom_bond_atom_site_label_1
_geom_bond_atom_site_label_2
_geom_bond_distance
Ru1 C1 2.200(6)
Ru1 C2 2.205(6)
Ru1 C3 2.175(6)
Ru1 C4 2.182(5)
Ru1 C5 2.182(5)
Ru1 C10 2.210(6)
Ru1 C11 2.214(5)
Ru1 C12 2.186(5)
Ru1 C13 2.177(5)
Ru1 C14 2.186(6)
Ru2 C19 2.207(6)
Ru2 C20 2.207(5)
Ru2 C21 2.180(5)
Ru2 C22 2.175(5)
Ru2 C23 2.179(6)
Ru2 C28 2.224(6)
Ru2 C29 2.207(6)
Ru2 C30 2.177(6)
Ru2 C31 2.172(5)
Ru2 C32 2.181(5)
C1 C2 1.426(8)
C1 C5 1.429(8)
C1 C6 1.500(8)
C2 C3 1.428(9)
C2 C9 1.504(8)
C3 H3 0.9500
C3 C4 1.425(8)
C4 H4 0.9500
C4 C5 1.438(8)
C5 H5 0.9500
C6 H6A 0.9900
C6 H6B 0.9900
C6 C7 1.536(8)
C7 H7A 0.9900
C7 H7B 0.9900
C7 C8 1.531(8)
C8 H8A 0.9900
C8 H8B 0.9900
C8 C9 1.514(8)
C9 H9A 0.9900
C9 H9B 0.9900
C10 C11 1.433(8)
C10 C14 1.438(9)
C10 C15 1.501(9)
C11 C12 1.430(7)
C11 C18 1.508(7)
C12 H12 0.9500
C12 C13 1.433(7)
C13 H13 0.9500
C13 C14 1.420(9)
C14 H14 0.9500
C15 H15A 0.9900
C15 H15B 0.9900
C15 C16 1.531(7)
C16 H16A 0.9900
C16 H16B 0.9900
C16 C17 1.528(8)
C17 H17A 0.9900
C17 H17B 0.9900
C17 C18 1.525(8)
C18 H18A 0.9900
C18 H18B 0.9900
C19 C20 1.430(8)
C19 C23 1.437(9)
C19 C24 1.505(8)
C20 C21 1.428(8)
C20 C27 1.501(7)
C21 H21 0.9500
C21 C22 1.428(7)
C22 H22 0.9500
C22 C23 1.416(8)
C23 H23 0.9500
C24 H24A 0.9900
C24 H24B 0.9900
C24 C25 1.526(8)
C25 H25A 0.9900
C25 H25B 0.9900
C25 C26 1.529(9)
C26 H26A 0.9900
C26 H26B 0.9900
C26 C27 1.521(8)
C27 H27A 0.9900
C27 H27B 0.9900
C28 C29 1.438(8)
C28 C32 1.436(8)
C28 C33 1.496(8)
C29 C30 1.434(9)
C29 C36 1.505(8)
C30 H30 0.9500
C30 C31 1.412(9)
C31 H31 0.9500
C31 C32 1.438(7)
C32 H32 0.9500
C33 H33A 0.9900
C33 H33B 0.9900
C33 C34 1.526(8)
C34 H34A 0.9900
C34 H34B 0.9900
C34 C35 1.535(8)
C35 H35A 0.9900
C35 H35B 0.9900
C35 C36 1.516(7)
C36 H36A 0.9900
C36 H36B 0.9900

loop_
_geom_torsion_atom_site_label_1
_geom_torsion_atom_site_label_2
_geom_torsion_atom_site_label_3
_geom_torsion_atom_site_label_4
_geom_torsion
Ru1 C1 C2 C3 60.1(4)
Ru1 C1 C2 C9 -122.1(5)
Ru1 C1 C5 C4 -61.4(4)
Ru1 C1 C6 C7 97.7(5)
Ru1 C2 C3 C4 62.2(4)
Ru1 C2 C9 C8 -66.5(6)
Ru1 C3 C4 C5 61.8(4)
Ru1 C4 C5 C1 62.0(4)
Ru1 C10 C11 C12 -60.4(4)
Ru1 C10 C11 C18 123.4(5)
Ru1 C10 C14 C13 61.7(4)
Ru1 C10 C15 C16 -70.7(6)
Ru1 C11 C12 C13 -61.8(3)
Ru1 C11 C18 C17 103.5(5)
Ru1 C12 C13 C14 -62.0(4)
Ru1 C13 C14 C10 -62.5(4)
Ru2 C19 C20 C21 -60.9(4)
Ru2 C19 C20 C27 122.2(5)
Ru2 C19 C23 C22 61.9(4)
Ru2 C19 C24 C25 -69.5(6)
Ru2 C20 C21 C22 -61.5(4)
Ru2 C20 C27 C26 99.9(5)
Ru2 C21 C22 C23 -62.1(4)
Ru2 C22 C23 C19 -62.6(4)
Ru2 C28 C29 C30 60.7(4)
Ru2 C28 C29 C36 -123.1(5)
Ru2 C28 C32 C31 -61.7(4)
Ru2 C28 C33 C34 104.1(5)
Ru2 C29 C30 C31 61.7(4)
Ru2 C29 C36 C35 -71.8(6)
Ru2 C30 C31 C32 61.9(4)
Ru2 C31 C32 C28 63.2(4)
C1 C2 C3 Ru1 -60.8(4)
C1 C2 C3 C4 1.3(7)
C1 C2 C9 C8 22.9(7)
C1 C6 C7 C8 -37.5(7)
C2 C1 C5 Ru1 62.0(4)
C2 C1 C5 C4 0.6(6)
C2 C1 C6 C7 7.3(8)
C2 C3 C4 Ru1 -62.8(4)
C2 C3 C4 C5 -0.9(7)
C3 C2 C9 C8 -159.8(6)
C3 C4 C5 Ru1 -61.7(4)
C3 C4 C5 C1 0.2(6)
C5 C1 C2 Ru1 -61.3(4)
C5 C1 C2 C3 -1.2(7)
C5 C1 C2 C9 176.6(5)
C5 C1 C6 C7 -168.7(5)
C6 C1 C2 Ru1 121.9(6)
C6 C1 C2 C3 -178.0(5)
C6 C1 C2 C9 -0.2(9)
C6 C1 C5 Ru1 -121.5(6)
C6 C1 C5 C4 177.1(6)
C6 C7 C8 C9 62.4(6)
C7 C8 C9 C2 -52.3(6)
C9 C2 C3 Ru1 121.6(6)
C9 C2 C3 C4 -176.2(6)
C10 C11 C12 Ru1 61.1(4)
C10 C11 C12 C13 -0.7(6)
C10 C11 C18 C17 12.6(8)
C10 C15 C16 C17 -50.7(6)
C11 C10 C14 Ru1 -61.6(4)
C11 C10 C14 C13 0.1(7)
C11 C10 C15 C16 19.4(7)
C11 C12 C13 Ru1 62.8(4)
C11 C12 C13 C14 0.8(6)
C12 C11 C18 C17 -162.7(5)
C12 C13 C14 Ru1 61.9(4)
C12 C13 C14 C10 -0.6(6)
C14 C10 C11 Ru1 60.8(4)
C14 C10 C11 C12 0.4(6)
C14 C10 C11 C18 -175.8(5)
C14 C10 C15 C16 -166.2(6)
C15 C10 C11 Ru1 -123.7(5)
C15 C10 C11 C12 175.9(5)
C15 C10 C11 C18 -0.3(9)
C15 C10 C14 Ru1 123.4(6)
C15 C10 C14 C13 -174.8(6)
C15 C16 C17 C18 66.0(6)
C16 C17 C18 C11 -44.4(6)
C18 C11 C12 Ru1 -123.1(6)
C18 C11 C12 C13 175.1(5)
C19 C20 C21 Ru2 61.6(4)
C19 C20 C21 C22 0.1(6)
C19 C20 C27 C26 10.0(7)
C19 C24 C25 C26 -50.9(6)
C20 C19 C23 Ru2 -61.2(4)
C20 C19 C23 C22 0.7(7)
C20 C19 C24 C25 20.6(7)
C20 C21 C22 Ru2 62.4(4)
C20 C21 C22 C23 0.3(6)
C21 C20 C27 C26 -166.1(5)
C21 C22 C23 Ru2 62.0(4)
C21 C22 C23 C19 -0.6(7)
C23 C19 C20 Ru2 60.4(4)
C23 C19 C20 C21 -0.5(6)
C23 C19 C20 C27 -177.4(5)
C23 C19 C24 C25 -162.4(6)
C24 C19 C20 Ru2 -122.1(5)
C24 C19 C20 C21 177.0(5)
C24 C19 C20 C27 0.1(8)
C24 C19 C23 Ru2 121.5(6)
C24 C19 C23 C22 -176.6(6)
C24 C25 C26 C27 64.8(6)
C25 C26 C27 C20 -41.6(7)
C27 C20 C21 Ru2 -121.9(6)
C27 C20 C21 C22 176.7(5)
C28 C29 C30 Ru2 -62.0(4)
C28 C29 C30 C31 -0.2(7)
C28 C29 C36 C35 18.0(7)
C28 C33 C34 C35 -44.3(6)
C29 C28 C32 Ru2 60.5(4)
C29 C28 C32 C31 -1.2(6)
C29 C28 C33 C34 13.0(8)
C29 C30 C31 Ru2 -62.5(4)
C29 C30 C31 C32 -0.6(7)
C30 C29 C36 C35 -166.9(6)
C30 C31 C32 Ru2 -62.1(4)
C30 C31 C32 C28 1.1(6)
C32 C28 C29 Ru2 -59.8(4)
C32 C28 C29 C30 0.9(6)
C32 C28 C29 C36 177.1(5)
C32 C28 C33 C34 -163.0(5)
C33 C28 C29 Ru2 123.5(6)
C33 C28 C29 C30 -175.8(5)
C33 C28 C29 C36 0.4(9)
C33 C28 C32 Ru2 -123.0(6)
C33 C28 C32 C31 175.3(5)
C33 C34 C35 C36 65.5(6)
C34 C35 C36 C29 -49.6(6)
C36 C29 C30 Ru2 122.4(6)
C36 C29 C30 C31 -175.9(5)
